data_7105878
loop_
_publ_author_name
'Yabing He'
'Zheng Bian'
'Chuanqing Kang'
'Lianxun Gao'

_publ_section_title
;
 Self-discriminating and hierarchical assembly of racemic
 binaphthyl-bisbipyridines and silver ions: from metallocycles to gel
 nanofibers
;
_journal_name_full Chem.Commun.
_journal_page_first 1589
_journal_paper_doi 10.1039/c0cc03192e
_journal_volume 47
_journal_year 2011
_chemical_formula_sum 'C88 H68 Ag2 F12 N8 O8 P2'
_chemical_formula_weight 1871.18
_chemical_name_systematic
;
?
;
_space_group_IT_number 2
_symmetry_cell_setting triclinic
_symmetry_space_group_name_Hall '-P 1'
_symmetry_space_group_name_H-M 'P -1'
_atom_sites_solution_hydrogens geom
_atom_sites_solution_primary direct
_atom_sites_solution_secondary difmap
_audit_creation_method SHELXL-97
_cell_angle_alpha 89.7640(10)
_cell_angle_beta 84.3230(10)
_cell_angle_gamma 74.2640(10)
_cell_formula_units_Z 1
_cell_length_a 8.6460(8)
_cell_length_b 13.9854(13)
_cell_length_c 18.4584(17)
_cell_measurement_reflns_used 6611
_cell_measurement_temperature 185(2)
_cell_measurement_theta_max 24.71
_cell_measurement_theta_min 2.46
_cell_volume 2137.2(3)
_computing_cell_refinement 'Bruker SMART'
_computing_data_collection 'Bruker SMART'
_computing_data_reduction 'Bruker SAINT'
_computing_molecular_graphics 'Bruker SHELXTL'
_computing_publication_material 'Bruker SHELXTL'
_computing_structure_refinement 'SHELXL-97 (Sheldrick, 1997)'
_computing_structure_solution 'SHELXS-97 (Sheldrick, 1990)'
_diffrn_ambient_temperature 185(2)
_diffrn_measured_fraction_theta_full 0.988
_diffrn_measured_fraction_theta_max 0.988
_diffrn_measurement_device_type 'Bruker APEXII CCD area detector'
_diffrn_measurement_method 'phi and omega scans'
_diffrn_radiation_monochromator graphite
_diffrn_radiation_source 'fine-focus sealed tube'
_diffrn_radiation_type MoK\a
_diffrn_radiation_wavelength 0.71073
_diffrn_reflns_av_R_equivalents 0.0343
_diffrn_reflns_av_sigmaI/netI 0.0538
_diffrn_reflns_limit_h_max 10
_diffrn_reflns_limit_h_min -9
_diffrn_reflns_limit_k_max 16
_diffrn_reflns_limit_k_min -16
_diffrn_reflns_limit_l_max 22
_diffrn_reflns_limit_l_min -21
_diffrn_reflns_number 16807
_diffrn_reflns_theta_full 25.09
_diffrn_reflns_theta_max 25.09
_diffrn_reflns_theta_min 1.11
_exptl_absorpt_coefficient_mu 0.582
_exptl_absorpt_correction_T_max 0.9230
_exptl_absorpt_correction_T_min 0.8093
_exptl_absorpt_correction_type multi-scan
_exptl_absorpt_process_details '(SADABS; Bruker, 2001)'
_exptl_crystal_density_diffrn 1.454
_exptl_crystal_density_method 'not measured'
_exptl_crystal_F_000 948
_exptl_crystal_size_max 0.38
_exptl_crystal_size_mid 0.22
_exptl_crystal_size_min 0.14
_refine_diff_density_max 2.061
_refine_diff_density_min -1.038
_refine_diff_density_rms 0.121
_refine_ls_extinction_method none
_refine_ls_goodness_of_fit_ref 0.964
_refine_ls_hydrogen_treatment constr
_refine_ls_matrix_type full
_refine_ls_number_parameters 570
_refine_ls_number_reflns 7519
_refine_ls_number_restraints 14
_refine_ls_restrained_S_all 0.970
_refine_ls_R_factor_all 0.0882
_refine_ls_R_factor_gt 0.0693
_refine_ls_shift/su_max 0.019
_refine_ls_shift/su_mean 0.001
_refine_ls_structure_factor_coef Fsqd
_refine_ls_weighting_details 'calc w=1/[\s^2^(Fo^2^)+(0.1883P)^2^] where P=(Fo^2^+2Fc^2^)/3'
_refine_ls_weighting_scheme calc
_refine_ls_wR_factor_gt 0.2194
_refine_ls_wR_factor_ref 0.2372
_reflns_number_gt 5567
_reflns_number_total 7519
_reflns_threshold_expression >2sigma(I)
_cod_data_source_file C0CC03192E.TXT
_cod_data_source_block (rac)-1AgPF6
_cod_depositor_comments
;
The following automatic conversions were performed:
'_symmetry_cell_setting' value 'Triclinic' changed to 'triclinic'
according to '/home/adriana/struct/CIF-dictionaries/cif_core.dic'
dictionary named 'cif_core.dic' version 2.4.1 from 2010-06-29.

Automatic conversion script
Id: cif_fix_enum 1555 2011-01-17 13:19:09Z saulius 
;
_cod_original_sg_symbol_H-M P-1
_cod_database_code 7105878

loop_
_symmetry_equiv_pos_as_xyz
'x, y, z'
'-x, -y, -z'

loop_
_atom_site_label
_atom_site_type_symbol
_atom_site_fract_x
_atom_site_fract_y
_atom_site_fract_z
_atom_site_U_iso_or_equiv
_atom_site_adp_type
_atom_site_occupancy
_atom_site_symmetry_multiplicity
_atom_site_calc_flag
_atom_site_refinement_flags
_atom_site_disorder_assembly
_atom_site_disorder_group
Ag1 Ag 0.22203(6) 0.42970(3) 1.05060(2) 0.0464(2) Uani 1 1 d . . .
O1 O 0.1508(4) 0.0819(3) 0.79860(18) 0.0339(8) Uani 1 1 d . . .
O2 O 0.4246(5) -0.0050(3) 0.7916(2) 0.0473(10) Uani 1 1 d . . .
O3 O -0.1164(5) 0.0016(3) 0.7363(2) 0.0502(11) Uani 1 1 d . . .
O4 O -0.2525(6) 0.0521(4) 0.6312(3) 0.0722(15) Uani 1 1 d . . .
N1 N 0.2958(6) 0.5171(3) 0.9524(2) 0.0373(11) Uani 1 1 d . . .
N2 N 0.1048(6) 0.3908(3) 0.9473(2) 0.0360(10) Uani 1 1 d . . .
N3 N -0.2127(6) -0.3023(4) 0.8642(2) 0.0417(11) Uani 1 1 d . . .
N4 N -0.2495(6) -0.4862(4) 0.8334(3) 0.0432(12) Uani 1 1 d . . .
C1 C 0.3601(7) 0.5940(4) 0.9585(3) 0.0420(13) Uani 1 1 d . . .
H1 H 0.3989 0.6035 1.0024 0.050 Uiso 1 1 calc R . .
C2 C 0.3719(8) 0.6588(4) 0.9042(3) 0.0461(15) Uani 1 1 d . . .
H2 H 0.4150 0.7117 0.9112 0.055 Uiso 1 1 calc R . .
C3 C 0.3184(9) 0.6436(5) 0.8389(4) 0.0576(18) Uani 1 1 d . . .
H3 H 0.3261 0.6856 0.8003 0.069 Uiso 1 1 calc R . .
C4 C 0.2526(9) 0.5647(4) 0.8316(3) 0.0504(16) Uani 1 1 d . . .
H4 H 0.2153 0.5534 0.7877 0.061 Uiso 1 1 calc R . .
C5 C 0.2424(7) 0.5037(4) 0.8881(3) 0.0363(12) Uani 1 1 d . . .
C6 C 0.1672(6) 0.4193(4) 0.8837(3) 0.0332(11) Uani 1 1 d . . .
C7 C 0.1672(7) 0.3722(4) 0.8171(3) 0.0373(12) Uani 1 1 d . . .
H7 H 0.2140 0.3929 0.7745 0.045 Uiso 1 1 calc R . .
C8 C 0.0966(7) 0.2939(4) 0.8151(3) 0.0375(12) Uani 1 1 d . . .
C9 C 0.0285(7) 0.2661(4) 0.8805(3) 0.0374(12) Uani 1 1 d . . .
H9 H -0.0206 0.2145 0.8816 0.045 Uiso 1 1 calc R . .
C10 C 0.0351(7) 0.3164(4) 0.9440(3) 0.0388(13) Uani 1 1 d . . .
H10 H -0.0118 0.2973 0.9872 0.047 Uiso 1 1 calc R . .
C11 C 0.0928(7) 0.2437(4) 0.7442(3) 0.0386(13) Uani 1 1 d . . .
C12 C 0.0549(7) 0.2989(4) 0.6836(3) 0.0425(14) Uani 1 1 d . . .
H12 H 0.0381 0.3674 0.6867 0.051 Uiso 1 1 calc R . .
C13 C 0.0406(7) 0.2549(4) 0.6163(3) 0.0394(13) Uani 1 1 d . . .
C14 C -0.0055(8) 0.3144(5) 0.5552(3) 0.0488(15) Uani 1 1 d . . .
H14 H -0.0241 0.3831 0.5583 0.059 Uiso 1 1 calc R . .
C15 C -0.0221(8) 0.2698(5) 0.4918(3) 0.0523(16) Uani 1 1 d . . .
H15 H -0.0557 0.3086 0.4522 0.063 Uiso 1 1 calc R . .
C16 C 0.0112(8) 0.1652(5) 0.4856(3) 0.0468(15) Uani 1 1 d . . .
H16 H 0.0026 0.1352 0.4418 0.056 Uiso 1 1 calc R . .
C17 C 0.0557(7) 0.1090(5) 0.5441(3) 0.0412(13) Uani 1 1 d . . .
H17 H 0.0769 0.0403 0.5399 0.049 Uiso 1 1 calc R . .
C18 C 0.0707(7) 0.1516(4) 0.6109(3) 0.0364(12) Uani 1 1 d . . .
C19 C 0.1125(6) 0.0931(4) 0.6734(3) 0.0333(11) Uani 1 1 d . . .
C20 C 0.1219(6) 0.1388(4) 0.7380(3) 0.0335(11) Uani 1 1 d . . .
C21 C 0.3012(7) 0.0710(4) 0.8267(3) 0.0384(12) Uani 1 1 d . . .
H21A H 0.3306 0.1330 0.8217 0.046 Uiso 1 1 calc R . .
H21B H 0.2899 0.0572 0.8782 0.046 Uiso 1 1 calc R . .
C22 C 0.4089(9) -0.1009(5) 0.8094(4) 0.0611(19) Uani 1 1 d . . .
H22A H 0.4264 -0.1132 0.8595 0.092 Uiso 1 1 calc R . .
H22B H 0.4873 -0.1499 0.7790 0.092 Uiso 1 1 calc R . .
H22C H 0.3023 -0.1043 0.8018 0.092 Uiso 1 1 calc R . .
C23 C 0.1402(6) -0.0179(4) 0.6710(3) 0.0343(12) Uani 1 1 d . . .
C24 C 0.2883(7) -0.0809(4) 0.6365(3) 0.0363(12) Uani 1 1 d . . .
C25 C 0.4122(7) -0.0417(5) 0.6019(3) 0.0458(14) Uani 1 1 d . . .
H25 H 0.3991 0.0265 0.6023 0.055 Uiso 1 1 calc R . .
C26 C 0.5491(8) -0.1041(6) 0.5685(4) 0.063(2) Uani 1 1 d . . .
H26 H 0.6305 -0.0784 0.5468 0.075 Uiso 1 1 calc R . .
C27 C 0.5686(9) -0.2064(6) 0.5663(5) 0.074(2) Uani 1 1 d . . .
H27 H 0.6607 -0.2479 0.5411 0.089 Uiso 1 1 calc R . .
C28 C 0.4565(9) -0.2461(5) 0.6000(4) 0.0590(19) Uani 1 1 d . . .
H28 H 0.4736 -0.3147 0.5996 0.071 Uiso 1 1 calc R . .
C29 C 0.3119(7) -0.1836(4) 0.6361(3) 0.0389(13) Uani 1 1 d . . .
C30 C 0.1943(7) -0.2245(4) 0.6741(3) 0.0381(13) Uani 1 1 d . . .
H30 H 0.2107 -0.2931 0.6741 0.046 Uiso 1 1 calc R . .
C31 C 0.0569(7) -0.1642(4) 0.7108(3) 0.0370(12) Uani 1 1 d . . .
C32 C 0.0301(7) -0.0586(4) 0.7052(3) 0.0371(12) Uani 1 1 d . . .
C33 C -0.2505(8) 0.0003(5) 0.6946(4) 0.064(2) Uani 1 1 d . . .
H33A H -0.2450 -0.0682 0.6829 0.077 Uiso 1 1 calc R . .
H33B H -0.3510 0.0282 0.7248 0.077 Uiso 1 1 calc R . .
C34 C -0.3165(11) 0.1586(6) 0.6418(7) 0.107(4) Uani 1 1 d . . .
H34A H -0.4306 0.1745 0.6560 0.161 Uiso 1 1 calc R . .
H34B H -0.2971 0.1910 0.5972 0.161 Uiso 1 1 calc R . .
H34C H -0.2642 0.1811 0.6793 0.161 Uiso 1 1 calc R . .
C35 C -0.1716(8) -0.2194(5) 0.8810(3) 0.0452(14) Uani 1 1 d . . .
H35 H -0.1983 -0.1944 0.9285 0.054 Uiso 1 1 calc R . .
C36 C -0.0940(7) -0.1701(4) 0.8332(3) 0.0412(13) Uani 1 1 d . . .
H36 H -0.0709 -0.1123 0.8477 0.049 Uiso 1 1 calc R . .
C37 C -0.0486(7) -0.2078(4) 0.7610(3) 0.0391(13) Uani 1 1 d . . .
C38 C -0.0927(7) -0.2913(4) 0.7432(3) 0.0397(13) Uani 1 1 d . . .
H38 H -0.0673 -0.3177 0.6961 0.048 Uiso 1 1 calc R . .
C39 C -0.1751(7) -0.3365(4) 0.7952(3) 0.0366(12) Uani 1 1 d . . .
C40 C -0.2295(8) -0.4250(4) 0.7776(3) 0.0424(13) Uani 1 1 d . . .
C41 C -0.2684(9) -0.4403(5) 0.7078(3) 0.0531(16) Uani 1 1 d . . .
H41 H -0.2579 -0.3963 0.6709 0.064 Uiso 1 1 calc R . .
C42 C -0.3227(10) -0.5221(6) 0.6946(4) 0.064(2) Uani 1 1 d . . .
H42 H -0.3429 -0.5365 0.6479 0.077 Uiso 1 1 calc R . .
C43 C -0.3463(10) -0.5813(5) 0.7509(4) 0.066(2) Uani 1 1 d . . .
H43 H -0.3899 -0.6341 0.7439 0.079 Uiso 1 1 calc R . .
C44 C -0.3046(9) -0.5618(5) 0.8184(4) 0.0532(16) Uani 1 1 d . . .
H44 H -0.3162 -0.6050 0.8557 0.064 Uiso 1 1 calc R . .
P1 P 0.0000 0.0000 1.0000 0.0630(8) Uani 1 2 d S . .
F1 F -0.1261(12) 0.0893(7) 1.0355(7) 0.242(6) Uani 1 1 d . . .
F2 F 0.0385(15) -0.0289(7) 1.0778(3) 0.197(5) Uani 1 1 d . . .
F3 F 0.1289(9) 0.0582(6) 0.9991(3) 0.132(3) Uani 1 1 d . . .
P2 P 0.3236(5) 0.4720(3) 0.5780(2) 0.0645(10) Uani 0.50 1 d PD . .
F4 F 0.1472(9) 0.5134(5) 0.6062(6) 0.146(7) Uani 0.50 1 d PD . .
F5 F 0.5144(8) 0.4318(7) 0.5518(4) 0.097(3) Uani 0.50 1 d PD . .
F6 F 0.2870(13) 0.4564(13) 0.5003(5) 0.169(5) Uani 0.50 1 d PD . .
F7 F 0.3347(13) 0.5770(6) 0.5508(11) 0.171(8) Uani 0.50 1 d PD . .
F8 F 0.3711(13) 0.5165(13) 0.6474(7) 0.169(5) Uani 0.50 1 d PD . .
F9 F 0.3226(13) 0.3641(6) 0.5903(11) 0.183(9) Uani 0.50 1 d PD . .

loop_
_atom_site_aniso_label
_atom_site_aniso_U_11
_atom_site_aniso_U_22
_atom_site_aniso_U_33
_atom_site_aniso_U_23
_atom_site_aniso_U_13
_atom_site_aniso_U_12
Ag1 0.0629(4) 0.0492(3) 0.0325(3) 0.0048(2) -0.0019(2) -0.0253(2)
O1 0.038(2) 0.0340(19) 0.0318(18) 0.0034(15) -0.0043(15) -0.0137(16)
O2 0.039(2) 0.048(2) 0.052(2) 0.0058(19) 0.0019(18) -0.0097(19)
O3 0.047(3) 0.043(2) 0.059(3) -0.008(2) 0.018(2) -0.0193(19)
O4 0.056(3) 0.059(3) 0.105(4) 0.026(3) -0.018(3) -0.018(2)
N1 0.047(3) 0.038(2) 0.029(2) -0.0017(18) -0.0037(19) -0.015(2)
N2 0.040(3) 0.034(2) 0.035(2) 0.0000(19) -0.0016(19) -0.013(2)
N3 0.054(3) 0.043(3) 0.033(2) 0.001(2) 0.001(2) -0.023(2)
N4 0.055(3) 0.038(3) 0.039(3) 0.003(2) 0.003(2) -0.020(2)
C1 0.043(3) 0.042(3) 0.043(3) -0.001(3) -0.009(3) -0.012(3)
C2 0.055(4) 0.035(3) 0.055(4) 0.004(3) -0.019(3) -0.020(3)
C3 0.083(5) 0.047(4) 0.055(4) 0.017(3) -0.024(4) -0.031(4)
C4 0.075(5) 0.041(3) 0.045(3) 0.019(3) -0.021(3) -0.026(3)
C5 0.041(3) 0.033(3) 0.035(3) 0.000(2) -0.007(2) -0.008(2)
C6 0.034(3) 0.032(3) 0.033(3) 0.005(2) -0.005(2) -0.008(2)
C7 0.047(3) 0.033(3) 0.035(3) 0.007(2) -0.008(2) -0.015(2)
C8 0.044(3) 0.035(3) 0.033(3) -0.002(2) -0.007(2) -0.008(2)
C9 0.043(3) 0.034(3) 0.038(3) 0.001(2) -0.001(2) -0.016(2)
C10 0.041(3) 0.038(3) 0.037(3) 0.001(2) -0.001(2) -0.012(2)
C11 0.043(3) 0.035(3) 0.042(3) 0.001(2) -0.007(2) -0.017(2)
C12 0.051(4) 0.041(3) 0.037(3) 0.005(2) -0.011(3) -0.014(3)
C13 0.040(3) 0.042(3) 0.041(3) 0.005(2) -0.010(2) -0.017(3)
C14 0.064(4) 0.050(3) 0.037(3) 0.010(3) -0.010(3) -0.022(3)
C15 0.059(4) 0.063(4) 0.041(3) 0.012(3) -0.015(3) -0.024(3)
C16 0.052(4) 0.059(4) 0.034(3) 0.001(3) -0.009(3) -0.021(3)
C17 0.048(3) 0.046(3) 0.035(3) 0.000(2) -0.004(2) -0.022(3)
C18 0.035(3) 0.042(3) 0.037(3) 0.000(2) -0.001(2) -0.020(2)
C19 0.031(3) 0.039(3) 0.032(3) 0.002(2) -0.001(2) -0.015(2)
C20 0.030(3) 0.038(3) 0.037(3) 0.007(2) -0.006(2) -0.016(2)
C21 0.039(3) 0.042(3) 0.037(3) -0.001(2) -0.007(2) -0.014(2)
C22 0.062(5) 0.044(4) 0.075(5) 0.008(3) -0.029(4) -0.004(3)
C23 0.033(3) 0.042(3) 0.030(3) -0.001(2) -0.004(2) -0.014(2)
C24 0.040(3) 0.044(3) 0.027(3) -0.003(2) 0.001(2) -0.016(2)
C25 0.045(4) 0.055(4) 0.039(3) 0.004(3) 0.001(3) -0.018(3)
C26 0.043(4) 0.071(5) 0.064(4) 0.012(4) 0.022(3) -0.009(3)
C27 0.057(5) 0.064(5) 0.083(5) 0.001(4) 0.029(4) 0.002(4)
C28 0.060(4) 0.051(4) 0.053(4) -0.001(3) 0.013(3) 0.002(3)
C29 0.046(3) 0.044(3) 0.025(3) -0.002(2) 0.000(2) -0.012(3)
C30 0.051(4) 0.033(3) 0.031(3) -0.002(2) -0.007(2) -0.013(2)
C31 0.049(3) 0.038(3) 0.027(3) 0.001(2) -0.003(2) -0.016(2)
C32 0.039(3) 0.035(3) 0.039(3) -0.006(2) 0.001(2) -0.015(2)
C33 0.034(4) 0.053(4) 0.106(6) 0.011(4) -0.001(4) -0.017(3)
C34 0.061(6) 0.062(5) 0.188(12) 0.029(6) 0.006(6) -0.007(4)
C35 0.056(4) 0.049(3) 0.033(3) -0.004(2) -0.002(3) -0.019(3)
C36 0.049(4) 0.040(3) 0.037(3) -0.007(2) -0.004(2) -0.018(3)
C37 0.047(3) 0.037(3) 0.037(3) 0.002(2) -0.005(2) -0.019(3)
C38 0.048(3) 0.043(3) 0.029(3) -0.005(2) -0.002(2) -0.014(3)
C39 0.042(3) 0.037(3) 0.034(3) 0.002(2) -0.003(2) -0.017(2)
C40 0.052(4) 0.038(3) 0.038(3) -0.002(2) 0.003(3) -0.017(3)
C41 0.073(5) 0.057(4) 0.039(3) 0.004(3) -0.002(3) -0.036(3)
C42 0.083(5) 0.071(5) 0.048(4) -0.018(3) -0.003(3) -0.041(4)
C43 0.091(6) 0.043(4) 0.073(5) -0.006(3) -0.001(4) -0.035(4)
C44 0.065(4) 0.041(3) 0.058(4) 0.004(3) 0.001(3) -0.025(3)
P1 0.093(2) 0.0747(18) 0.0353(12) -0.0063(11) 0.0100(12) -0.0518(16)
F1 0.173(8) 0.177(8) 0.363(15) -0.183(10) -0.100(9) 0.005(6)
F2 0.393(15) 0.226(9) 0.085(4) 0.073(5) -0.104(6) -0.251(11)
F3 0.174(6) 0.219(7) 0.059(3) -0.031(4) 0.021(3) -0.158(6)
P2 0.069(3) 0.054(2) 0.076(3) -0.0083(19) -0.016(2) -0.0241(19)
F4 0.104(9) 0.033(4) 0.281(18) 0.008(7) 0.092(10) -0.027(5)
F5 0.074(6) 0.132(9) 0.065(6) -0.015(6) 0.002(5) 0.000(6)
F6 0.138(9) 0.200(11) 0.129(8) -0.085(8) -0.028(7) 0.027(8)
F7 0.100(10) 0.090(9) 0.32(2) -0.017(12) 0.061(12) -0.043(7)
F8 0.138(9) 0.200(11) 0.129(8) -0.085(8) -0.028(7) 0.027(8)
F9 0.124(11) 0.104(10) 0.27(2) 0.081(12) 0.074(12) 0.018(8)

loop_
_atom_type_symbol
_atom_type_description
_atom_type_scat_dispersion_real
_atom_type_scat_dispersion_imag
_atom_type_scat_source
C C 0.0033 0.0016 'International Tables Vol C Tables 4.2.6.8 and 6.1.1.4'
H H 0.0000 0.0000 'International Tables Vol C Tables 4.2.6.8 and 6.1.1.4'
Ag Ag -0.8971 1.1015 'International Tables Vol C Tables 4.2.6.8 and 6.1.1.4'
F F 0.0171 0.0103 'International Tables Vol C Tables 4.2.6.8 and 6.1.1.4'
N N 0.0061 0.0033 'International Tables Vol C Tables 4.2.6.8 and 6.1.1.4'
O O 0.0106 0.0060 'International Tables Vol C Tables 4.2.6.8 and 6.1.1.4'
P P 0.1023 0.0942 'International Tables Vol C Tables 4.2.6.8 and 6.1.1.4'

loop_
_geom_angle_atom_site_label_1
_geom_angle_atom_site_label_2
_geom_angle_atom_site_label_3
_geom_angle
_geom_angle_site_symmetry_1
_geom_angle_site_symmetry_3
_geom_angle_publ_flag
N1 Ag1 N4 116.86(16) . 2_557 ?
N1 Ag1 N2 71.24(16) . . ?
N4 Ag1 N2 161.46(17) 2_557 . ?
N1 Ag1 N3 163.02(17) . 2_557 ?
N4 Ag1 N3 71.02(16) 2_557 2_557 ?
N2 Ag1 N3 106.16(16) . 2_557 ?
C20 O1 C21 117.2(4) . . ?
C21 O2 C22 112.7(5) . . ?
C32 O3 C33 112.7(5) . . ?
C33 O4 C34 113.7(7) . . ?
C1 N1 C5 117.2(5) . . ?
C1 N1 Ag1 123.8(4) . . ?
C5 N1 Ag1 117.6(4) . . ?
C10 N2 C6 116.8(5) . . ?
C10 N2 Ag1 124.3(4) . . ?
C6 N2 Ag1 114.0(4) . . ?
C39 N3 C35 117.0(5) . . ?
C39 N3 Ag1 113.2(4) . 2_557 ?
C35 N3 Ag1 123.0(4) . 2_557 ?
C44 N4 C40 117.1(5) . . ?
C44 N4 Ag1 126.5(4) . 2_557 ?
C40 N4 Ag1 115.6(4) . 2_557 ?
N1 C1 C2 123.9(5) . . ?
N1 C1 H1 118.1 . . ?
C2 C1 H1 118.1 . . ?
C1 C2 C3 118.2(6) . . ?
C1 C2 H2 120.9 . . ?
C3 C2 H2 120.9 . . ?
C2 C3 C4 118.7(6) . . ?
C2 C3 H3 120.7 . . ?
C4 C3 H3 120.7 . . ?
C5 C4 C3 120.3(6) . . ?
C5 C4 H4 119.9 . . ?
C3 C4 H4 119.9 . . ?
N1 C5 C4 121.7(5) . . ?
N1 C5 C6 115.9(5) . . ?
C4 C5 C6 122.3(5) . . ?
N2 C6 C7 122.8(5) . . ?
N2 C6 C5 116.2(5) . . ?
C7 C6 C5 121.0(5) . . ?
C8 C7 C6 119.4(5) . . ?
C8 C7 H7 120.3 . . ?
C6 C7 H7 120.3 . . ?
C9 C8 C7 117.8(5) . . ?
C9 C8 C11 121.9(5) . . ?
C7 C8 C11 120.2(5) . . ?
C10 C9 C8 118.9(5) . . ?
C10 C9 H9 120.6 . . ?
C8 C9 H9 120.6 . . ?
N2 C10 C9 124.3(5) . . ?
N2 C10 H10 117.9 . . ?
C9 C10 H10 117.9 . . ?
C12 C11 C20 118.1(5) . . ?
C12 C11 C8 120.3(5) . . ?
C20 C11 C8 121.6(5) . . ?
C11 C12 C13 122.2(5) . . ?
C11 C12 H12 118.9 . . ?
C13 C12 H12 118.9 . . ?
C18 C13 C12 119.0(5) . . ?
C18 C13 C14 120.1(5) . . ?
C12 C13 C14 121.0(5) . . ?
C15 C14 C13 119.4(6) . . ?
C15 C14 H14 120.3 . . ?
C13 C14 H14 120.3 . . ?
C14 C15 C16 120.8(6) . . ?
C14 C15 H15 119.6 . . ?
C16 C15 H15 119.6 . . ?
C17 C16 C15 119.4(5) . . ?
C17 C16 H16 120.3 . . ?
C15 C16 H16 120.3 . . ?
C16 C17 C18 121.9(6) . . ?
C16 C17 H17 119.1 . . ?
C18 C17 H17 119.1 . . ?
C13 C18 C17 118.5(5) . . ?
C13 C18 C19 119.4(5) . . ?
C17 C18 C19 122.1(5) . . ?
C20 C19 C18 119.8(5) . . ?
C20 C19 C23 118.8(5) . . ?
C18 C19 C23 121.3(5) . . ?
O1 C20 C19 118.8(5) . . ?
O1 C20 C11 119.7(5) . . ?
C19 C20 C11 121.4(5) . . ?
O2 C21 O1 112.8(4) . . ?
O2 C21 H21A 109.0 . . ?
O1 C21 H21A 109.0 . . ?
O2 C21 H21B 109.0 . . ?
O1 C21 H21B 109.0 . . ?
H21A C21 H21B 107.8 . . ?
O2 C22 H22A 109.5 . . ?
O2 C22 H22B 109.5 . . ?
H22A C22 H22B 109.5 . . ?
O2 C22 H22C 109.5 . . ?
H22A C22 H22C 109.5 . . ?
H22B C22 H22C 109.5 . . ?
C32 C23 C24 119.6(5) . . ?
C32 C23 C19 119.9(5) . . ?
C24 C23 C19 120.4(5) . . ?
C29 C24 C25 118.9(5) . . ?
C29 C24 C23 119.1(5) . . ?
C25 C24 C23 121.9(5) . . ?
C26 C25 C24 120.0(6) . . ?
C26 C25 H25 120.0 . . ?
C24 C25 H25 120.0 . . ?
C25 C26 C27 120.5(6) . . ?
C25 C26 H26 119.7 . . ?
C27 C26 H26 119.8 . . ?
C28 C27 C26 121.1(6) . . ?
C28 C27 H27 119.5 . . ?
C26 C27 H27 119.5 . . ?
C27 C28 C29 120.3(7) . . ?
C27 C28 H28 119.9 . . ?
C29 C28 H28 119.9 . . ?
C24 C29 C28 119.2(6) . . ?
C24 C29 C30 119.8(5) . . ?
C28 C29 C30 121.0(6) . . ?
C31 C30 C29 120.9(5) . . ?
C31 C30 H30 119.5 . . ?
C29 C30 H30 119.5 . . ?
C30 C31 C32 117.9(5) . . ?
C30 C31 C37 120.0(5) . . ?
C32 C31 C37 121.7(5) . . ?
C23 C32 O3 120.1(5) . . ?
C23 C32 C31 122.4(5) . . ?
O3 C32 C31 117.5(5) . . ?
O4 C33 O3 114.0(5) . . ?
O4 C33 H33A 108.8 . . ?
O3 C33 H33A 108.8 . . ?
O4 C33 H33B 108.8 . . ?
O3 C33 H33B 108.8 . . ?
H33A C33 H33B 107.6 . . ?
O4 C34 H34A 109.5 . . ?
O4 C34 H34B 109.5 . . ?
H34A C34 H34B 109.5 . . ?
O4 C34 H34C 109.5 . . ?
H34A C34 H34C 109.5 . . ?
H34B C34 H34C 109.5 . . ?
N3 C35 C36 124.3(5) . . ?
N3 C35 H35 117.8 . . ?
C36 C35 H35 117.8 . . ?
C35 C36 C37 119.0(5) . . ?
C35 C36 H36 120.5 . . ?
C37 C36 H36 120.5 . . ?
C38 C37 C36 116.9(5) . . ?
C38 C37 C31 122.7(5) . . ?
C36 C37 C31 120.0(5) . . ?
C37 C38 C39 120.6(5) . . ?
C37 C38 H38 119.7 . . ?
C39 C38 H38 119.7 . . ?
N3 C39 C38 122.2(5) . . ?
N3 C39 C40 115.6(5) . . ?
C38 C39 C40 122.2(5) . . ?
N4 C40 C41 121.9(5) . . ?
N4 C40 C39 117.2(5) . . ?
C41 C40 C39 120.7(5) . . ?
C42 C41 C40 118.6(6) . . ?
C42 C41 H41 120.7 . . ?
C40 C41 H41 120.7 . . ?
C43 C42 C41 119.1(7) . . ?
C43 C42 H42 120.5 . . ?
C41 C42 H42 120.5 . . ?
C42 C43 C44 119.0(6) . . ?
C42 C43 H43 120.5 . . ?
C44 C43 H43 120.5 . . ?
N4 C44 C43 124.2(6) . . ?
N4 C44 H44 117.9 . . ?
C43 C44 H44 117.9 . . ?
F1 P1 F1 179.999(5) 2_557 . ?
F1 P1 F2 85.6(6) 2_557 2_557 ?
F1 P1 F2 94.4(6) . 2_557 ?
F1 P1 F2 94.4(6) 2_557 . ?
F1 P1 F2 85.6(6) . . ?
F2 P1 F2 179.999(2) 2_557 . ?
F1 P1 F3 90.1(5) 2_557 . ?
F1 P1 F3 89.9(5) . . ?
F2 P1 F3 93.2(3) 2_557 . ?
F2 P1 F3 86.8(3) . . ?
F1 P1 F3 89.9(5) 2_557 2_557 ?
F1 P1 F3 90.1(5) . 2_557 ?
F2 P1 F3 86.8(3) 2_557 2_557 ?
F2 P1 F3 93.2(3) . 2_557 ?
F3 P1 F3 179.999(1) . 2_557 ?
F4 P2 F6 93.8(5) . . ?
F4 P2 F9 93.9(4) . . ?
F6 P2 F9 86.6(11) . . ?
F4 P2 F8 89.0(5) . . ?
F6 P2 F8 162.9(11) . . ?
F9 P2 F8 110.1(11) . . ?
F4 P2 F7 91.6(4) . . ?
F6 P2 F7 84.4(11) . . ?
F9 P2 F7 169.8(10) . . ?
F8 P2 F7 78.6(10) . . ?
F4 P2 F5 176.5(5) . . ?
F6 P2 F5 89.3(4) . . ?
F9 P2 F5 87.9(4) . . ?
F8 P2 F5 87.5(4) . . ?
F7 P2 F5 87.1(4) . . ?

loop_
_geom_bond_atom_site_label_1
_geom_bond_atom_site_label_2
_geom_bond_distance
_geom_bond_site_symmetry_2
_geom_bond_publ_flag
Ag1 N1 2.315(5) . ?
Ag1 N4 2.341(5) 2_557 ?
Ag1 N2 2.376(5) . ?
Ag1 N3 2.384(5) 2_557 ?
O1 C20 1.373(6) . ?
O1 C21 1.417(6) . ?
O2 C21 1.394(7) . ?
O2 C22 1.418(8) . ?
O3 C32 1.387(7) . ?
O3 C33 1.457(8) . ?
O4 C33 1.374(9) . ?
O4 C34 1.449(10) . ?
N1 C1 1.348(8) . ?
N1 C5 1.348(7) . ?
N2 C10 1.342(7) . ?
N2 C6 1.348(7) . ?
N3 C39 1.340(7) . ?
N3 C35 1.347(8) . ?
N3 Ag1 2.384(5) 2_557 ?
N4 C44 1.312(8) . ?
N4 C40 1.364(7) . ?
N4 Ag1 2.341(5) 2_557 ?
C1 C2 1.363(8) . ?
C1 H1 0.9300 . ?
C2 C3 1.369(9) . ?
C2 H2 0.9300 . ?
C3 C4 1.385(9) . ?
C3 H3 0.9300 . ?
C4 C5 1.355(8) . ?
C4 H4 0.9300 . ?
C5 C6 1.500(8) . ?
C6 C7 1.397(8) . ?
C7 C8 1.392(8) . ?
C7 H7 0.9300 . ?
C8 C9 1.391(8) . ?
C8 C11 1.495(8) . ?
C9 C10 1.383(8) . ?
C9 H9 0.9300 . ?
C10 H10 0.9300 . ?
C11 C12 1.373(8) . ?
C11 C20 1.423(7) . ?
C12 C13 1.419(8) . ?
C12 H12 0.9300 . ?
C13 C18 1.400(8) . ?
C13 C14 1.423(8) . ?
C14 C15 1.367(9) . ?
C14 H14 0.9300 . ?
C15 C16 1.415(9) . ?
C15 H15 0.9300 . ?
C16 C17 1.359(8) . ?
C16 H16 0.9300 . ?
C17 C18 1.404(8) . ?
C17 H17 0.9300 . ?
C18 C19 1.430(7) . ?
C19 C20 1.376(7) . ?
C19 C23 1.505(8) . ?
C21 H21A 0.9700 . ?
C21 H21B 0.9700 . ?
C22 H22A 0.9600 . ?
C22 H22B 0.9600 . ?
C22 H22C 0.9600 . ?
C23 C32 1.343(8) . ?
C23 C24 1.433(8) . ?
C24 C29 1.395(8) . ?
C24 C25 1.426(8) . ?
C25 C26 1.358(9) . ?
C25 H25 0.9300 . ?
C26 C27 1.396(11) . ?
C26 H26 0.9300 . ?
C27 C28 1.342(10) . ?
C27 H27 0.9300 . ?
C28 C29 1.421(8) . ?
C28 H28 0.9300 . ?
C29 C30 1.423(8) . ?
C30 C31 1.372(8) . ?
C30 H30 0.9300 . ?
C31 C32 1.437(8) . ?
C31 C37 1.480(8) . ?
C33 H33A 0.9700 . ?
C33 H33B 0.9700 . ?
C34 H34A 0.9600 . ?
C34 H34B 0.9600 . ?
C34 H34C 0.9600 . ?
C35 C36 1.353(8) . ?
C35 H35 0.9300 . ?
C36 C37 1.414(8) . ?
C36 H36 0.9300 . ?
C37 C38 1.372(8) . ?
C38 C39 1.390(8) . ?
C38 H38 0.9300 . ?
C39 C40 1.486(8) . ?
C40 C41 1.396(9) . ?
C41 C42 1.380(9) . ?
C41 H41 0.9300 . ?
C42 C43 1.359(10) . ?
C42 H42 0.9300 . ?
C43 C44 1.380(10) . ?
C43 H43 0.9300 . ?
C44 H44 0.9300 . ?
P1 F1 1.518(8) 2_557 ?
P1 F1 1.518(8) . ?
P1 F2 1.534(6) 2_557 ?
P1 F2 1.534(6) . ?
P1 F3 1.547(5) . ?
P1 F3 1.547(5) 2_557 ?
P2 F4 1.516(6) . ?
P2 F6 1.528(7) . ?
P2 F9 1.527(7) . ?
P2 F8 1.563(8) . ?
P2 F7 1.576(7) . ?
P2 F5 1.617(6) . ?
